data_4065114
loop_
_publ_author_name
'Rosorius, Christoph'
'Kehr, Gerald'
'Fr\"ohlich, Roland'
'Grimme, Stefan'
'Erker, Gerhard'

_publ_section_title
;
 Electronic Control of Frustrated Lewis Pair Behavior: Chemistry of a
 Geminal Alkylidene-Bridged Per-pentafluorophenylated P/B Pair
;
_journal_issue 15
_journal_name_full Organometallics
_journal_page_first 4211
_journal_paper_doi 10.1021/om200569k
_journal_volume 30
_journal_year 2011
_chemical_formula_sum 'C34 H10 B F20 O P'
_chemical_formula_weight 856.20
_chemical_name_systematic
; 
 ? 
;
_space_group_IT_number 14
_symmetry_cell_setting monoclinic
_symmetry_space_group_name_Hall '-P 2yn'
_symmetry_space_group_name_H-M 'P 1 21/n 1'
_atom_sites_solution_hydrogens geom
_atom_sites_solution_primary direct
_atom_sites_solution_secondary difmap
_audit_creation_method SHELXL-97
_cell_angle_alpha 90.00
_cell_angle_beta 90.290(2)
_cell_angle_gamma 90.00
_cell_formula_units_Z 4
_cell_length_a 10.6020(3)
_cell_length_b 17.5414(6)
_cell_length_c 18.9734(6)
_cell_measurement_reflns_used 4918
_cell_measurement_temperature 223(2)
_cell_measurement_theta_max 68.25
_cell_measurement_theta_min 0.88
_cell_volume 3528.51(19)
_computing_cell_refinement 'Collect (Nonius B.V., 1998)'
_computing_data_collection 'Collect (Nonius B.V., 1998)'
_computing_data_reduction 'Denzo-SMN (Otwinowski & Minor, 1997)'
_computing_molecular_graphics 'XP (BrukerAXS, 2000)'
_computing_publication_material 'SHELXL-97 (Sheldrick, 1997)'
_computing_structure_refinement 'SHELXL-97 (Sheldrick, 1997)'
_computing_structure_solution 'SHELXS-97 (Sheldrick, 1990)'
_diffrn_ambient_temperature 223(2)
_diffrn_measured_fraction_theta_full 0.924
_diffrn_measured_fraction_theta_max 0.924
_diffrn_measurement_device_type 'Nonius KappaCCD APEXII'
_diffrn_measurement_method '\w and \f scans'
_diffrn_radiation_monochromator graphite
_diffrn_radiation_source 'fine-focus sealed tube'
_diffrn_radiation_type CuK\a
_diffrn_radiation_wavelength 1.54178
_diffrn_reflns_av_R_equivalents 0.068
_diffrn_reflns_av_sigmaI/netI 0.0427
_diffrn_reflns_limit_h_max 12
_diffrn_reflns_limit_h_min -12
_diffrn_reflns_limit_k_max 20
_diffrn_reflns_limit_k_min -19
_diffrn_reflns_limit_l_max 22
_diffrn_reflns_limit_l_min -22
_diffrn_reflns_number 19821
_diffrn_reflns_theta_full 66.86
_diffrn_reflns_theta_max 66.86
_diffrn_reflns_theta_min 3.43
_exptl_absorpt_coefficient_mu 1.955
_exptl_absorpt_correction_T_max 0.9086
_exptl_absorpt_correction_T_min 0.6406
_exptl_absorpt_correction_type multi-scan
_exptl_absorpt_process_details 'Denzo (otwinowski, Borek, Majewski & Minor, 2003)'
_exptl_crystal_colour colourless
_exptl_crystal_density_diffrn 1.612
_exptl_crystal_density_method 'not measured'
_exptl_crystal_description plate
_exptl_crystal_F_000 1688
_exptl_crystal_size_max 0.25
_exptl_crystal_size_mid 0.15
_exptl_crystal_size_min 0.05
_platon_squeeze_details
;
;
_refine_diff_density_max 0.845
_refine_diff_density_min -0.720
_refine_diff_density_rms 0.100
_refine_ls_extinction_method none
_refine_ls_goodness_of_fit_ref 1.075
_refine_ls_hydrogen_treatment constr
_refine_ls_matrix_type full
_refine_ls_number_parameters 515
_refine_ls_number_reflns 5790
_refine_ls_number_restraints 66
_refine_ls_restrained_S_all 1.235
_refine_ls_R_factor_all 0.1055
_refine_ls_R_factor_gt 0.0846
_refine_ls_shift/su_max 0.000
_refine_ls_shift/su_mean 0.000
_refine_ls_structure_factor_coef Fsqd
_refine_ls_weighting_details 'calc w=1/[\s^2^(Fo^2^)+(0.1593P)^2^+3.5356P] where P=(Fo^2^+2Fc^2^)/3'
_refine_ls_weighting_scheme calc
_refine_ls_wR_factor_gt 0.2402
_refine_ls_wR_factor_ref 0.2586
_reflns_number_gt 4198
_reflns_number_total 5790
_reflns_threshold_expression >2sigma(I)
_cod_data_source_file om200569k_si_004.cif
_cod_data_source_block erk5794
_cod_original_sg_symbol_H-M P21/n
_cod_database_code 4065114

loop_
_symmetry_equiv_pos_as_xyz
'x, y, z'
'-x+1/2, y+1/2, -z+1/2'
'-x, -y, -z'
'x-1/2, -y-1/2, z-1/2'

loop_
_atom_site_label
_atom_site_type_symbol
_atom_site_fract_x
_atom_site_fract_y
_atom_site_fract_z
_atom_site_U_iso_or_equiv
_atom_site_adp_type
_atom_site_occupancy
_atom_site_symmetry_multiplicity
_atom_site_calc_flag
_atom_site_refinement_flags
P1 P 0.11434(11) 0.17045(8) 0.18512(7) 0.0350(4) Uani 1 1 d .
B1 B 0.3653(5) 0.1782(4) 0.1577(4) 0.0450(15) Uani 1 1 d .
O1 O 0.2873(3) 0.2424(2) 0.1291(2) 0.0479(10) Uani 1 1 d .
C1 C 0.1603(7) -0.0125(4) 0.2134(4) 0.0645(18) Uani 1 1 d .
H1A H 0.0795 0.0132 0.2099 0.097 Uiso 1 1 calc R
H1B H 0.1700 -0.0341 0.2602 0.097 Uiso 1 1 calc R
H1C H 0.1641 -0.0529 0.1786 0.097 Uiso 1 1 calc R
C2 C 0.2646(5) 0.0437(4) 0.2003(3) 0.0472(13) Uani 1 1 d .
H2 H 0.3469 0.0240 0.2028 0.057 Uiso 1 1 calc R
C3 C 0.2560(5) 0.1168(3) 0.1857(3) 0.0396(12) Uani 1 1 d .
C4 C 0.1961(4) 0.2654(3) 0.1777(3) 0.0441(13) Uani 1 1 d .
H4 H 0.2365 0.2790 0.2231 0.053 Uiso 1 1 calc R
C5 C 0.1152(5) 0.3298(3) 0.1520(4) 0.0479(14) Uani 1 1 d .
C6 C 0.0993(6) 0.3432(4) 0.0813(4) 0.0613(18) Uani 1 1 d .
H6 H 0.1411 0.3124 0.0482 0.074 Uiso 1 1 calc R
C7 C 0.0205(8) 0.4031(4) 0.0581(5) 0.075(2) Uani 1 1 d .
H7 H 0.0088 0.4125 0.0098 0.090 Uiso 1 1 calc R
C8 C -0.0388(8) 0.4473(4) 0.1076(5) 0.081(2) Uani 1 1 d .
H8 H -0.0923 0.4869 0.0927 0.098 Uiso 1 1 calc R
C9 C -0.0214(7) 0.4349(4) 0.1786(5) 0.075(2) Uani 1 1 d .
H9 H -0.0621 0.4662 0.2116 0.090 Uiso 1 1 calc R
C10 C 0.0551(6) 0.3768(4) 0.2011(4) 0.0557(16) Uani 1 1 d .
H10 H 0.0672 0.3684 0.2496 0.067 Uiso 1 1 calc R
C11 C 0.0148(5) 0.1586(3) 0.2614(3) 0.0390(12) Uani 1 1 d .
C12 C -0.0992(5) 0.1197(3) 0.2613(3) 0.0444(13) Uani 1 1 d .
F12 F -0.1410(3) 0.0858(2) 0.20217(17) 0.0605(10) Uani 1 1 d .
C13 C -0.1720(5) 0.1126(4) 0.3208(3) 0.0504(14) Uani 1 1 d .
F13 F -0.2812(3) 0.0756(3) 0.3176(2) 0.0749(12) Uani 1 1 d .
C14 C -0.1319(6) 0.1432(4) 0.3833(3) 0.0521(15) Uani 1 1 d .
F14 F -0.1996(4) 0.1339(3) 0.4410(2) 0.0729(11) Uani 1 1 d .
C15 C -0.0175(5) 0.1803(3) 0.3864(3) 0.0463(13) Uani 1 1 d .
F15 F 0.0258(4) 0.2076(2) 0.44759(17) 0.0650(10) Uani 1 1 d .
C16 C 0.0535(5) 0.1884(3) 0.3258(3) 0.0417(12) Uani 1 1 d .
F16 F 0.1619(3) 0.2254(2) 0.33148(18) 0.0580(9) Uani 1 1 d .
C21 C 0.0176(4) 0.1626(3) 0.1070(3) 0.0364(11) Uani 1 1 d .
C22 C -0.0900(5) 0.2071(3) 0.0991(3) 0.0432(13) Uani 1 1 d .
F22 F -0.1320(3) 0.2466(2) 0.15410(19) 0.0559(9) Uani 1 1 d .
C23 C -0.1555(5) 0.2119(4) 0.0367(4) 0.0544(16) Uani 1 1 d .
F23 F -0.2568(3) 0.2562(3) 0.0313(2) 0.0770(12) Uani 1 1 d .
C24 C -0.1154(6) 0.1699(4) -0.0205(3) 0.0544(16) Uani 1 1 d .
F24 F -0.1760(4) 0.1763(3) -0.0818(2) 0.0772(13) Uani 1 1 d .
C25 C -0.0126(5) 0.1239(4) -0.0146(3) 0.0493(14) Uani 1 1 d .
F25 F 0.0234(4) 0.0814(3) -0.06946(19) 0.0721(12) Uani 1 1 d .
C26 C 0.0535(5) 0.1193(3) 0.0484(3) 0.0425(12) Uani 1 1 d .
F26 F 0.1517(3) 0.0727(2) 0.05073(17) 0.0526(9) Uani 1 1 d .
C31 C 0.4605(5) 0.2130(5) 0.2182(4) 0.068(2) Uani 1 1 d U
C32 C 0.4655(8) 0.1899(6) 0.2904(5) 0.086(3) Uani 1 1 d U
F32 F 0.3974(6) 0.1351(4) 0.3147(3) 0.1109(19) Uani 1 1 d U
C33 C 0.5501(11) 0.2257(8) 0.3381(6) 0.113(4) Uani 1 1 d U
F33 F 0.5516(7) 0.2055(5) 0.4047(4) 0.168(3) Uani 1 1 d U
C34 C 0.6231(11) 0.2805(9) 0.3123(9) 0.126(4) Uani 1 1 d U
F34 F 0.7071(6) 0.3199(6) 0.3576(5) 0.208(4) Uani 1 1 d U
C35 C 0.6245(8) 0.3089(8) 0.2457(8) 0.120(4) Uani 1 1 d U
F35 F 0.6970(7) 0.3637(6) 0.2211(6) 0.209(4) Uani 1 1 d U
C36 C 0.5391(7) 0.2711(6) 0.1996(6) 0.101(3) Uani 1 1 d U
F36 F 0.5395(6) 0.2952(4) 0.1301(4) 0.131(2) Uani 1 1 d U
C41 C 0.4461(5) 0.1403(3) 0.0939(3) 0.0428(12) Uani 1 1 d .
C42 C 0.5487(5) 0.0926(3) 0.1081(3) 0.0429(13) Uani 1 1 d .
F42 F 0.5780(3) 0.0760(2) 0.17581(18) 0.0628(10) Uani 1 1 d .
C43 C 0.6247(5) 0.0613(3) 0.0571(3) 0.0452(13) Uani 1 1 d .
F43 F 0.7229(3) 0.0174(2) 0.0747(2) 0.0683(11) Uani 1 1 d .
C44 C 0.5988(5) 0.0749(3) -0.0115(3) 0.0484(14) Uani 1 1 d .
F44 F 0.6701(3) 0.0435(2) -0.0627(2) 0.0663(10) Uani 1 1 d .
C45 C 0.4968(5) 0.1190(4) -0.0298(3) 0.0488(14) Uani 1 1 d .
F45 F 0.4702(4) 0.1317(3) -0.09849(19) 0.0696(11) Uani 1 1 d .
C46 C 0.4229(5) 0.1504(3) 0.0224(3) 0.0450(13) Uani 1 1 d .
F46 F 0.3247(3) 0.1926(2) -0.00033(19) 0.0626(10) Uani 1 1 d .

loop_
_atom_site_aniso_label
_atom_site_aniso_U_11
_atom_site_aniso_U_22
_atom_site_aniso_U_33
_atom_site_aniso_U_23
_atom_site_aniso_U_13
_atom_site_aniso_U_12
P1 0.0289(6) 0.0377(7) 0.0384(8) -0.0049(5) 0.0017(5) -0.0005(5)
B1 0.031(3) 0.055(4) 0.048(4) -0.007(3) 0.004(3) 0.000(3)
O1 0.0402(19) 0.044(2) 0.059(3) -0.0049(18) 0.0183(17) 0.0012(16)
C1 0.081(4) 0.046(4) 0.066(4) 0.008(3) 0.016(4) 0.005(3)
C2 0.046(3) 0.058(4) 0.038(3) 0.004(3) 0.002(2) 0.012(3)
C3 0.037(3) 0.046(3) 0.036(3) -0.006(2) -0.003(2) 0.005(2)
C4 0.030(2) 0.045(3) 0.057(4) -0.015(3) 0.009(2) -0.004(2)
C5 0.045(3) 0.033(3) 0.065(4) -0.004(3) 0.016(3) -0.005(2)
C6 0.060(4) 0.043(4) 0.081(5) 0.007(3) 0.028(3) 0.006(3)
C7 0.087(5) 0.064(5) 0.075(5) 0.012(4) 0.021(4) 0.009(4)
C8 0.093(5) 0.050(4) 0.101(7) 0.016(4) 0.021(5) 0.022(4)
C9 0.075(4) 0.056(4) 0.094(6) -0.015(4) 0.022(4) 0.011(4)
C10 0.054(3) 0.044(3) 0.069(4) -0.007(3) 0.013(3) 0.007(3)
C11 0.034(2) 0.042(3) 0.042(3) -0.005(2) 0.002(2) 0.005(2)
C12 0.041(3) 0.048(3) 0.044(3) -0.005(2) -0.001(2) -0.008(2)
F12 0.0573(19) 0.080(3) 0.044(2) -0.0108(17) 0.0027(15) -0.0294(18)
C13 0.039(3) 0.065(4) 0.047(4) 0.003(3) 0.008(2) -0.010(3)
F13 0.055(2) 0.099(3) 0.071(3) 0.005(2) 0.0140(18) -0.030(2)
C14 0.054(3) 0.061(4) 0.041(3) 0.006(3) 0.021(3) 0.003(3)
F14 0.072(2) 0.094(3) 0.053(2) 0.006(2) 0.0247(19) -0.004(2)
C15 0.054(3) 0.047(3) 0.038(3) -0.006(2) 0.000(3) 0.008(3)
F15 0.077(2) 0.082(3) 0.0366(19) -0.0132(17) -0.0003(17) 0.000(2)
C16 0.038(3) 0.045(3) 0.042(3) -0.008(2) -0.001(2) 0.001(2)
F16 0.0465(18) 0.077(3) 0.051(2) -0.0138(17) -0.0024(15) -0.0175(16)
C21 0.028(2) 0.039(3) 0.043(3) 0.000(2) 0.000(2) -0.002(2)
C22 0.035(3) 0.046(3) 0.049(3) -0.001(3) 0.003(2) 0.000(2)
F22 0.0407(16) 0.062(2) 0.065(2) -0.0084(17) 0.0027(15) 0.0121(15)
C23 0.033(3) 0.057(4) 0.072(4) 0.012(3) -0.016(3) -0.003(3)
F23 0.049(2) 0.084(3) 0.098(3) 0.013(2) -0.0181(19) 0.0186(19)
C24 0.049(3) 0.069(4) 0.045(3) 0.014(3) -0.017(3) -0.013(3)
F24 0.073(2) 0.098(3) 0.060(2) 0.017(2) -0.031(2) -0.010(2)
C25 0.053(3) 0.057(4) 0.037(3) -0.002(3) -0.003(3) -0.008(3)
F25 0.081(3) 0.094(3) 0.040(2) -0.0191(19) -0.0060(18) -0.003(2)
C26 0.037(3) 0.048(3) 0.042(3) 0.000(2) -0.002(2) -0.005(2)
F26 0.0508(17) 0.061(2) 0.0458(19) -0.0158(16) -0.0035(14) 0.0166(15)
C31 0.032(3) 0.091(5) 0.080(5) -0.041(4) 0.001(3) 0.004(3)
C32 0.067(4) 0.113(6) 0.077(5) -0.052(5) -0.036(4) 0.048(4)
F32 0.139(5) 0.128(5) 0.065(3) -0.015(3) -0.033(3) 0.039(4)
C33 0.105(6) 0.137(8) 0.095(7) -0.045(6) -0.018(5) 0.050(6)
F33 0.182(6) 0.213(7) 0.107(4) -0.078(5) -0.086(4) 0.079(5)
C34 0.081(6) 0.147(9) 0.150(9) -0.072(7) -0.015(6) 0.024(6)
F34 0.107(4) 0.271(8) 0.246(7) -0.190(6) -0.071(5) 0.011(5)
C35 0.053(4) 0.151(8) 0.155(8) -0.060(7) 0.035(5) -0.033(5)
F35 0.119(5) 0.229(8) 0.280(8) -0.141(7) 0.053(5) -0.098(5)
C36 0.061(4) 0.125(7) 0.116(7) -0.064(6) 0.026(4) -0.030(4)
F36 0.109(4) 0.131(5) 0.154(5) -0.056(4) 0.062(4) -0.075(3)
C41 0.033(2) 0.047(3) 0.049(3) -0.003(3) -0.001(2) -0.001(2)
C42 0.037(3) 0.051(3) 0.041(3) -0.002(2) 0.000(2) -0.001(2)
F42 0.0513(18) 0.090(3) 0.047(2) -0.0042(18) -0.0047(15) 0.0192(18)
C43 0.032(3) 0.049(3) 0.055(4) -0.008(3) 0.006(2) 0.003(2)
F43 0.0487(19) 0.076(3) 0.080(3) -0.012(2) 0.0014(17) 0.0253(18)
C44 0.050(3) 0.046(3) 0.049(4) -0.014(3) 0.015(3) -0.004(3)
F44 0.072(2) 0.065(2) 0.062(2) -0.0198(19) 0.0242(18) 0.0086(18)
C45 0.054(3) 0.050(4) 0.042(3) -0.004(3) 0.004(3) -0.005(3)
F45 0.088(3) 0.079(3) 0.042(2) -0.0027(18) 0.0006(18) 0.009(2)
C46 0.040(3) 0.045(3) 0.050(3) -0.005(3) 0.003(2) 0.001(2)
F46 0.0526(19) 0.072(3) 0.063(2) 0.0022(18) -0.0087(17) 0.0192(17)

loop_
_atom_type_symbol
_atom_type_description
_atom_type_scat_dispersion_real
_atom_type_scat_dispersion_imag
_atom_type_scat_source
C C 0.0181 0.0091 'International Tables Vol C Tables 4.2.6.8 and 6.1.1.4'
H H 0.0000 0.0000 'International Tables Vol C Tables 4.2.6.8 and 6.1.1.4'
B B 0.0090 0.0039 'International Tables Vol C Tables 4.2.6.8 and 6.1.1.4'
O O 0.0492 0.0322 'International Tables Vol C Tables 4.2.6.8 and 6.1.1.4'
F F 0.0727 0.0534 'International Tables Vol C Tables 4.2.6.8 and 6.1.1.4'
P P 0.2955 0.4335 'International Tables Vol C Tables 4.2.6.8 and 6.1.1.4'

loop_
_geom_angle_atom_site_label_1
_geom_angle_atom_site_label_2
_geom_angle_atom_site_label_3
_geom_angle
C3 P1 C21 116.3(2)
C3 P1 C11 115.6(2)
C21 P1 C11 108.5(2)
C3 P1 C4 94.6(2)
C21 P1 C4 105.4(3)
C11 P1 C4 115.7(2)
O1 B1 C41 109.2(5)
O1 B1 C31 108.0(5)
C41 B1 C31 110.3(4)
O1 B1 C3 102.6(4)
C41 B1 C3 110.0(5)
C31 B1 C3 116.2(5)
C4 O1 B1 111.1(5)
C2 C1 H1A 109.5
C2 C1 H1B 109.5
H1A C1 H1B 109.5
C2 C1 H1C 109.5
H1A C1 H1C 109.5
H1B C1 H1C 109.5
C3 C2 C1 128.7(5)
C3 C2 H2 115.7
C1 C2 H2 115.7
C2 C3 B1 130.4(5)
C2 C3 P1 125.2(4)
B1 C3 P1 104.1(4)
O1 C4 C5 113.5(5)
O1 C4 P1 96.6(3)
C5 C4 P1 115.4(4)
O1 C4 H4 110.2
C5 C4 H4 110.2
P1 C4 H4 110.2
C6 C5 C10 119.7(6)
C6 C5 C4 121.0(5)
C10 C5 C4 119.3(6)
C5 C6 C7 120.1(6)
C5 C6 H6 119.9
C7 C6 H6 119.9
C8 C7 C6 118.7(8)
C8 C7 H7 120.6
C6 C7 H7 120.6
C7 C8 C9 121.3(7)
C7 C8 H8 119.3
C9 C8 H8 119.3
C10 C9 C8 119.9(7)
C10 C9 H9 120.0
C8 C9 H9 120.0
C9 C10 C5 120.2(7)
C9 C10 H10 119.9
C5 C10 H10 119.9
C12 C11 C16 116.1(5)
C12 C11 P1 124.6(4)
C16 C11 P1 119.3(4)
F12 C12 C13 117.4(5)
F12 C12 C11 120.2(5)
C13 C12 C11 122.3(5)
F13 C13 C14 119.8(5)
F13 C13 C12 120.0(5)
C14 C13 C12 120.2(5)
F14 C14 C13 120.1(5)
F14 C14 C15 120.3(6)
C13 C14 C15 119.5(5)
F15 C15 C14 120.3(5)
F15 C15 C16 119.9(5)
C14 C15 C16 119.7(5)
F16 C16 C15 117.3(5)
F16 C16 C11 120.6(5)
C15 C16 C11 122.1(5)
C22 C21 C26 116.4(5)
C22 C21 P1 120.6(4)
C26 C21 P1 122.5(4)
F22 C22 C23 118.3(5)
F22 C22 C21 119.0(5)
C23 C22 C21 122.6(6)
F23 C23 C22 120.4(6)
F23 C23 C24 120.3(5)
C22 C23 C24 119.3(5)
F24 C24 C25 120.4(6)
F24 C24 C23 119.5(6)
C25 C24 C23 120.1(5)
F25 C25 C24 119.9(5)
F25 C25 C26 119.6(5)
C24 C25 C26 120.6(6)
F26 C26 C25 117.3(5)
F26 C26 C21 121.7(5)
C25 C26 C21 120.9(5)
C36 C31 C32 116.1(8)
C36 C31 B1 118.0(8)
C32 C31 B1 125.8(7)
F32 C32 C33 117.1(10)
F32 C32 C31 122.4(7)
C33 C32 C31 120.4(12)
F33 C33 C34 123.0(12)
F33 C33 C32 120.0(14)
C34 C33 C32 117.0(12)
C33 C34 C35 128.0(11)
C33 C34 F34 119.7(15)
C35 C34 F34 112.2(15)
F35 C35 C34 127.2(12)
F35 C35 C36 119.6(13)
C34 C35 C36 113.1(11)
C31 C36 F36 118.7(7)
C31 C36 C35 125.2(12)
F36 C36 C35 116.1(10)
C46 C41 C42 113.4(5)
C46 C41 B1 125.7(5)
C42 C41 B1 120.9(5)
F42 C42 C43 116.7(5)
F42 C42 C41 119.1(5)
C43 C42 C41 124.2(5)
F43 C43 C44 119.9(5)
F43 C43 C42 120.8(5)
C44 C43 C42 119.4(5)
C43 C44 F44 120.6(5)
C43 C44 C45 119.9(5)
F44 C44 C45 119.5(5)
F45 C45 C44 119.7(5)
F45 C45 C46 120.7(5)
C44 C45 C46 119.6(5)
F46 C46 C45 115.5(5)
F46 C46 C41 121.0(5)
C45 C46 C41 123.5(5)

loop_
_geom_bond_atom_site_label_1
_geom_bond_atom_site_label_2
_geom_bond_distance
P1 C3 1.773(5)
P1 C21 1.803(5)
P1 C11 1.807(5)
P1 C4 1.883(6)
B1 O1 1.498(8)
B1 C41 1.627(8)
B1 C31 1.643(9)
B1 C3 1.670(8)
O1 C4 1.398(6)
C1 C2 1.503(9)
C1 H1A 0.9700
C1 H1B 0.9700
C1 H1C 0.9700
C2 C3 1.313(8)
C2 H2 0.9400
C4 C5 1.498(8)
C4 H4 0.9900
C5 C6 1.371(10)
C5 C10 1.400(8)
C6 C7 1.412(10)
C6 H6 0.9400
C7 C8 1.372(11)
C7 H7 0.9400
C8 C9 1.376(12)
C8 H8 0.9400
C9 C10 1.369(10)
C9 H9 0.9400
C10 H10 0.9400
C11 C12 1.387(7)
C11 C16 1.389(7)
C12 F12 1.343(6)
C12 C13 1.377(8)
C13 F13 1.329(7)
C13 C14 1.368(9)
C14 F14 1.323(7)
C14 C15 1.377(9)
C15 F15 1.336(6)
C15 C16 1.385(8)
C16 F16 1.323(6)
C21 C22 1.390(7)
C21 C26 1.402(8)
C22 F22 1.331(7)
C22 C23 1.373(8)
C23 F23 1.329(7)
C23 C24 1.381(10)
C24 F24 1.329(6)
C24 C25 1.360(9)
C25 F25 1.338(7)
C25 C26 1.386(8)
C26 F26 1.323(6)
C31 C36 1.365(13)
C31 C32 1.429(13)
C32 F32 1.289(12)
C32 C33 1.416(14)
C33 F33 1.312(14)
C33 C34 1.330(19)
C34 C35 1.358(19)
C34 F34 1.414(13)
C35 F35 1.318(14)
C35 C36 1.420(14)
C36 F36 1.384(13)
C41 C46 1.390(8)
C41 C42 1.398(8)
C42 F42 1.352(6)
C42 C43 1.377(8)
C43 F43 1.337(6)
C43 C44 1.350(8)
C44 F44 1.351(7)
C44 C45 1.373(9)
C45 F45 1.351(7)
C45 C46 1.379(8)
C46 F46 1.347(7)

loop_
_geom_torsion_atom_site_label_1
_geom_torsion_atom_site_label_2
_geom_torsion_atom_site_label_3
_geom_torsion_atom_site_label_4
_geom_torsion
C41 B1 O1 C4 166.6(4)
C31 B1 O1 C4 -73.4(6)
C3 B1 O1 C4 49.9(5)
C1 C2 C3 B1 -168.4(6)
C1 C2 C3 P1 5.7(9)
O1 B1 C3 C2 161.9(6)
C41 B1 C3 C2 45.7(8)
C31 B1 C3 C2 -80.5(8)
O1 B1 C3 P1 -13.2(5)
C41 B1 C3 P1 -129.3(4)
C31 B1 C3 P1 104.4(5)
C21 P1 C3 C2 -80.7(5)
C11 P1 C3 C2 48.3(6)
C4 P1 C3 C2 169.7(5)
C21 P1 C3 B1 94.7(4)
C11 P1 C3 B1 -136.3(4)
C4 P1 C3 B1 -15.0(4)
B1 O1 C4 C5 179.9(4)
B1 O1 C4 P1 -58.7(4)
C3 P1 C4 O1 41.1(4)
C21 P1 C4 O1 -77.9(4)
C11 P1 C4 O1 162.3(3)
C3 P1 C4 C5 161.1(4)
C21 P1 C4 C5 42.1(5)
C11 P1 C4 C5 -77.6(5)
O1 C4 C5 C6 23.9(7)
P1 C4 C5 C6 -86.3(6)
O1 C4 C5 C10 -156.2(5)
P1 C4 C5 C10 93.6(6)
C10 C5 C6 C7 -1.4(9)
C4 C5 C6 C7 178.5(6)
C5 C6 C7 C8 0.3(11)
C6 C7 C8 C9 0.8(13)
C7 C8 C9 C10 -0.8(13)
C8 C9 C10 C5 -0.3(11)
C6 C5 C10 C9 1.4(9)
C4 C5 C10 C9 -178.5(6)
C3 P1 C11 C12 -108.2(5)
C21 P1 C11 C12 24.6(6)
C4 P1 C11 C12 142.7(5)
C3 P1 C11 C16 70.4(5)
C21 P1 C11 C16 -156.9(4)
C4 P1 C11 C16 -38.8(5)
C16 C11 C12 F12 -176.7(5)
P1 C11 C12 F12 1.9(8)
C16 C11 C12 C13 1.8(9)
P1 C11 C12 C13 -179.7(5)
F12 C12 C13 F13 -2.4(9)
C11 C12 C13 F13 179.2(6)
F12 C12 C13 C14 177.2(6)
C11 C12 C13 C14 -1.3(10)
F13 C13 C14 F14 2.1(10)
C12 C13 C14 F14 -177.5(6)
F13 C13 C14 C15 178.8(6)
C12 C13 C14 C15 -0.7(10)
F14 C14 C15 F15 -0.4(9)
C13 C14 C15 F15 -177.2(6)
F14 C14 C15 C16 178.9(5)
C13 C14 C15 C16 2.1(9)
F15 C15 C16 F16 -1.6(8)
C14 C15 C16 F16 179.1(5)
F15 C15 C16 C11 177.7(5)
C14 C15 C16 C11 -1.6(9)
C12 C11 C16 F16 178.9(5)
P1 C11 C16 F16 0.3(7)
C12 C11 C16 C15 -0.3(8)
P1 C11 C16 C15 -179.0(4)
C3 P1 C21 C22 -174.8(4)
C11 P1 C21 C22 52.8(5)
C4 P1 C21 C22 -71.6(5)
C3 P1 C21 C26 -2.5(6)
C11 P1 C21 C26 -134.9(4)
C4 P1 C21 C26 100.7(5)
C26 C21 C22 F22 176.8(5)
P1 C21 C22 F22 -10.5(7)
C26 C21 C22 C23 -3.1(8)
P1 C21 C22 C23 169.7(5)
F22 C22 C23 F23 1.2(9)
C21 C22 C23 F23 -178.9(5)
F22 C22 C23 C24 -178.3(5)
C21 C22 C23 C24 1.5(9)
F23 C23 C24 F24 2.7(9)
C22 C23 C24 F24 -177.8(5)
F23 C23 C24 C25 -179.2(6)
C22 C23 C24 C25 0.4(9)
F24 C24 C25 F25 -4.0(9)
C23 C24 C25 F25 177.8(6)
F24 C24 C25 C26 177.6(5)
C23 C24 C25 C26 -0.6(9)
F25 C25 C26 F26 0.8(8)
C24 C25 C26 F26 179.2(5)
F25 C25 C26 C21 -179.5(5)
C24 C25 C26 C21 -1.1(9)
C22 C21 C26 F26 -177.5(5)
P1 C21 C26 F26 9.9(7)
C22 C21 C26 C25 2.8(8)
P1 C21 C26 C25 -169.8(4)
O1 B1 C31 C36 -56.3(7)
C41 B1 C31 C36 63.0(8)
C3 B1 C31 C36 -170.9(6)
O1 B1 C31 C32 120.9(7)
C41 B1 C31 C32 -119.8(7)
C3 B1 C31 C32 6.3(9)
C36 C31 C32 F32 -179.1(8)
B1 C31 C32 F32 3.6(11)
C36 C31 C32 C33 -1.2(11)
B1 C31 C32 C33 -178.5(7)
F32 C32 C33 F33 -3.8(12)
C31 C32 C33 F33 178.2(7)
F32 C32 C33 C34 177.9(9)
C31 C32 C33 C34 -0.1(13)
F33 C33 C34 C35 -176.0(10)
C32 C33 C34 C35 2.3(18)
F33 C33 C34 F34 0.0(16)
C32 C33 C34 F34 178.2(8)
C33 C34 C35 F35 179.5(11)
F34 C34 C35 F35 3.3(17)
C33 C34 C35 C36 -2.7(18)
F34 C34 C35 C36 -178.9(8)
C32 C31 C36 F36 179.2(7)
B1 C31 C36 F36 -3.4(11)
C32 C31 C36 C35 0.8(13)
B1 C31 C36 C35 178.3(8)
F35 C35 C36 C31 179.0(9)
C34 C35 C36 C31 1.0(15)
F35 C35 C36 F36 0.6(15)
C34 C35 C36 F36 -177.4(9)
O1 B1 C41 C46 -16.3(8)
C31 B1 C41 C46 -134.9(6)
C3 B1 C41 C46 95.6(7)
O1 B1 C41 C42 163.9(5)
C31 B1 C41 C42 45.3(8)
C3 B1 C41 C42 -84.2(6)
C46 C41 C42 F42 -177.6(5)
B1 C41 C42 F42 2.2(8)
C46 C41 C42 C43 3.1(8)
B1 C41 C42 C43 -177.1(5)
F42 C42 C43 F43 -0.7(8)
C41 C42 C43 F43 178.6(5)
F42 C42 C43 C44 179.0(5)
C41 C42 C43 C44 -1.7(9)
F43 C43 C44 F44 1.2(9)
C42 C43 C44 F44 -178.5(5)
F43 C43 C44 C45 179.0(5)
C42 C43 C44 C45 -0.7(9)
C43 C44 C45 F45 -179.1(5)
F44 C44 C45 F45 -1.3(9)
C43 C44 C45 C46 1.3(9)
F44 C44 C45 C46 179.2(5)
F45 C45 C46 F46 0.7(8)
C44 C45 C46 F46 -179.8(5)
F45 C45 C46 C41 -179.2(5)
C44 C45 C46 C41 0.3(9)
C42 C41 C46 F46 177.7(5)
B1 C41 C46 F46 -2.0(9)
C42 C41 C46 C45 -2.4(8)
B1 C41 C46 C45 177.8(6)

loop_
_platon_squeeze_void_nr
_platon_squeeze_void_average_x
_platon_squeeze_void_average_y
_platon_squeeze_void_average_z
_platon_squeeze_void_volume
_platon_squeeze_void_count_electrons
_platon_squeeze_void_content
1 0.000 0.000 0.500 203 94 ' '
2 0.500 0.500 0.000 202 94 ' '
